data_2021679
loop_
_publ_author_name
'Eugenia D. Voronova'
'Alexander A. Golovanov'
'Ivan S. Odin'
'Maksim A. Anisimov'
'Pavel V. Dorovatovskii'
'Yan V. Zubavichus'
'Anna V. Vologzhanina'

_publ_section_title
;
 Peculiarities of supramolecular organization of cyclic ketones with
 vinylacetylene fragments
;
_journal_coeditor_code JX3023
_journal_issue 12
_journal_name_full 'Acta Crystallographica, Section C'
_journal_page_first 1674
_journal_page_last 1683
_journal_paper_doi 10.1107/S2053229618015838
_journal_volume 74
_journal_year 2018
_chemical_absolute_configuration .
_chemical_formula_iupac 'C20 H16 O2'
_chemical_formula_moiety 'C20 H16 O2'
_chemical_formula_sum 'C20 H16 O2'
_chemical_formula_weight 288.33
_chemical_name_systematic
;
2-(Furan-2-ylmethylene)-6-(3-phenylprop-2-yn-1-ylidene)cyclohexanone
;
_space_group_crystal_system orthorhombic
_space_group_IT_number 29
_space_group_name_Hall 'P 2c -2ac'
_space_group_name_H-M_alt 'P c a 21'
_atom_sites_solution_hydrogens geom
_audit_creation_method
;
Olex2 1.2
(compiled 2017.02.23 svn.r3390 for OlexSys, GUI svn.r5320)
;
_cell_angle_alpha 90
_cell_angle_beta 90
_cell_angle_gamma 90
_cell_formula_units_Z 8
_cell_length_a 9.5892(19)
_cell_length_b 10.145(2)
_cell_length_c 30.080(6)
_cell_measurement_reflns_used 7860
_cell_measurement_temperature 100
_cell_measurement_theta_max 37
_cell_measurement_theta_min 4
_cell_volume 2926.3(10)
_computing_molecular_graphics
;
OLEX2 (Dolomanov <i>et al.</i>, 2009)
;
_computing_publication_material
;
OLEX2 (Dolomanov <i>et al.</i>, 2009)
;
_computing_structure_refinement
;
SHELXL2014 (Sheldrick, 2015b)
;
_computing_structure_solution
;
SHELXXS97 (Sheldrick, 2008)
;
_diffrn_ambient_temperature 100
_diffrn_measured_fraction_theta_full 0.987
_diffrn_measured_fraction_theta_max 0.977
_diffrn_measurement_device_type 'Mar CCD'
_diffrn_measurement_method 'phi scan'
_diffrn_radiation_type synchrotron
_diffrn_radiation_wavelength 0.9699
_diffrn_reflns_av_R_equivalents 0.0907
_diffrn_reflns_av_unetI/netI 0.1532
_diffrn_reflns_limit_h_max 12
_diffrn_reflns_limit_h_min -12
_diffrn_reflns_limit_k_max 12
_diffrn_reflns_limit_k_min -12
_diffrn_reflns_limit_l_max 37
_diffrn_reflns_limit_l_min -37
_diffrn_reflns_number 15016
_diffrn_reflns_theta_full 35.587
_diffrn_reflns_theta_max 38.360
_diffrn_reflns_theta_min 3.306
_exptl_absorpt_coefficient_mu 0.187
_exptl_absorpt_correction_T_max 0.999
_exptl_absorpt_correction_T_min 0.945
_exptl_absorpt_correction_type multi-scan
_exptl_absorpt_process_details
;
(SCALA; Evans, 2006)
;
_exptl_crystal_colour yellow
_exptl_crystal_density_diffrn 1.309
_exptl_crystal_description needle
_exptl_crystal_F_000 1216
_exptl_crystal_size_max 0.4
_exptl_crystal_size_mid 0.03
_exptl_crystal_size_min 0.015
_refine_diff_density_max 1.077
_refine_diff_density_min -0.510
_refine_ls_abs_structure_details
;
Flack <i>x</i> determined using 1267 quotients [(I+)-(I-)]/[(I+)+(I-)]
(Parsons <i>et al.</i>,  2013)
;
_refine_ls_abs_structure_Flack 0.3(8)
_refine_ls_extinction_coef .
_refine_ls_extinction_method none
_refine_ls_goodness_of_fit_ref 1.011
_refine_ls_hydrogen_treatment constr
_refine_ls_matrix_type full
_refine_ls_number_parameters 397
_refine_ls_number_reflns 5675
_refine_ls_number_restraints 1
_refine_ls_restrained_S_all 1.011
_refine_ls_R_factor_all 0.1374
_refine_ls_R_factor_gt 0.0948
_refine_ls_shift/su_max 0.000
_refine_ls_shift/su_mean 0.000
_refine_ls_structure_factor_coef Fsqd
_refine_ls_weighting_details 'w=1/[\s^2^(Fo^2^)+(0.0100P)^2^+9.0000P] where P=(Fo^2^+2Fc^2^)/3'
_refine_ls_weighting_scheme calc
_refine_ls_wR_factor_gt 0.2136
_refine_ls_wR_factor_ref 0.2496
_reflns_number_gt 3732
_reflns_number_total 5675
_reflns_threshold_expression 'I > 2\s(I)'
_cod_data_source_file 5a.cif
_cod_data_source_block 5a
_cod_original_cell_volume 2926.2(10)
_cod_database_code 2021679
_shelx_space_group_comment
;
The symmetry employed for this shelxl refinement is uniquely defined
by the following loop, which should always be used as a source of
symmetry information in preference to the above space-group names.
They are only intended as comments.
;
_shelx_estimated_absorpt_t_min 0.929
_shelx_estimated_absorpt_t_max 0.997
_shelxl_version_number 2.014

loop_
_space_group_symop_operation_xyz
'x, y, z'
'-x, -y, z+1/2'
'x+1/2, -y, z'
'-x+1/2, y, z+1/2'

loop_
_atom_site_type_symbol
_atom_site_label
_atom_site_fract_x
_atom_site_fract_y
_atom_site_fract_z
_atom_site_U_iso_or_equiv
_atom_site_adp_type
_atom_site_calc_flag
_atom_site_occupancy
_atom_site_disorder_assembly
_atom_site_disorder_group
O O1 0.3773(6) 1.1962(6) 0.60435(19) 0.0235(13) Uani d 1 . .
O O2 0.6231(7) 1.1074(5) 0.46728(17) 0.0321(14) Uani d 1 . .
C C1 0.4773(8) 1.0691(8) 0.5291(3) 0.0256(17) Uani d 1 . .
H H1 0.4943 1.1596 0.5352 0.031 Uiso calc 1 . .
C C2 0.4037(10) 1.0017(6) 0.5582(3) 0.016(2) Uani d 1 . .
C C3 0.3486(9) 1.0772(8) 0.5991(3) 0.0280(18) Uani d 1 . .
C C4 0.2561(10) 1.0075(7) 0.6306(3) 0.0170(19) Uani d 1 . .
C C5 0.1852(9) 1.0857(9) 0.6609(3) 0.0286(18) Uani d 1 . .
H H5 0.2042 1.1776 0.6597 0.034 Uiso calc 1 . .
C C6 0.0870(10) 1.0444(10) 0.6937(3) 0.0324(19) Uani d 1 . .
C C7 -0.0009(10) 1.0200(9) 0.7211(3) 0.024(2) Uani d 1 . .
C C8 0.3732(9) 0.8555(8) 0.5571(3) 0.0299(19) Uani d 1 . .
H H8A 0.4492 0.8096 0.5410 0.036 Uiso calc 1 . .
H H8B 0.2854 0.8402 0.5406 0.036 Uiso calc 1 . .
C C9 0.3599(8) 0.7976(9) 0.6040(3) 0.0176(17) Uani d 1 . .
H H9A 0.4459 0.8154 0.6212 0.021 Uiso calc 1 . .
H H9B 0.3469 0.7009 0.6022 0.021 Uiso calc 1 . .
C C10 0.2312(9) 0.8624(9) 0.6278(3) 0.0293(18) Uani d 1 . .
H H10A 0.1451 0.8446 0.6106 0.035 Uiso calc 1 . .
H H10B 0.2199 0.8249 0.6579 0.035 Uiso calc 1 . .
C C11 0.5339(9) 1.0156(8) 0.4886(2) 0.0153(17) Uani d 1 . .
C C12 0.5244(12) 0.9110(8) 0.4620(3) 0.039(2) Uani d 1 . .
H H12 0.4712 0.8339 0.4676 0.047 Uiso calc 1 . .
C C13 0.6084(13) 0.9348(11) 0.4233(3) 0.046(3) Uani d 1 . .
H H13 0.6196 0.8769 0.3987 0.056 Uiso calc 1 . .
C C14 0.6659(9) 1.0491(10) 0.4280(3) 0.028(2) Uani d 1 . .
H H14 0.7287 1.0877 0.4073 0.034 Uiso calc 1 . .
C C15 -0.1028(9) 1.0083(7) 0.7571(3) 0.018(2) Uani d 1 . .
C C16 -0.1557(9) 0.8874(9) 0.7712(3) 0.023(2) Uani d 1 . .
H H16 -0.1214 0.8081 0.7584 0.028 Uiso calc 1 . .
C C17 -0.2606(9) 0.8816(9) 0.8046(3) 0.0231(19) Uani d 1 . .
H H17 -0.2960 0.7988 0.8141 0.028 Uiso calc 1 . .
C C18 -0.3108(10) 0.9968(8) 0.8232(3) 0.023(2) Uani d 1 . .
H H18 -0.3808 0.9928 0.8455 0.027 Uiso calc 1 . .
C C19 -0.2593(9) 1.1191(9) 0.8096(2) 0.0221(19) Uani d 1 . .
H H19 -0.2939 1.1982 0.8224 0.027 Uiso calc 1 . .
C C20 -0.1565(9) 1.1235(10) 0.7768(3) 0.0219(19) Uani d 1 . .
H H20 -0.1215 1.2067 0.7676 0.026 Uiso calc 1 . .
O O1A 0.3796(7) 0.6955(7) 0.39805(19) 0.0315(15) Uani d 1 . .
O O2A 0.1242(6) 0.6094(6) 0.5347(2) 0.0315(14) Uani d 1 . .
C C1A 0.2759(9) 0.5684(9) 0.4724(3) 0.0302(19) Uani d 1 . .
H H1A 0.2629 0.6597 0.4667 0.036 Uiso calc 1 . .
C C2A 0.3485(9) 0.4997(6) 0.4401(3) 0.016(2) Uani d 1 . .
C C3A 0.4058(9) 0.5748(9) 0.4033(3) 0.0282(18) Uani d 1 . .
C C4A 0.5040(10) 0.5033(7) 0.3713(3) 0.017(2) Uani d 1 . .
C C5A 0.5643(8) 0.5804(9) 0.3402(3) 0.0274(18) Uani d 1 . .
H H5A 0.5401 0.6712 0.3392 0.033 Uiso calc 1 . .
C C6A 0.6634(9) 0.5310(11) 0.3084(3) 0.0291(19) Uani d 1 . .
C C7A 0.7484(11) 0.5075(7) 0.2786(3) 0.0202(19) Uani d 1 . .
C C8A 0.3756(9) 0.3530(8) 0.4451(3) 0.0281(18) Uani d 1 . .
H H8AA 0.4591 0.3385 0.4638 0.034 Uiso calc 1 . .
H H8AB 0.2950 0.3102 0.4598 0.034 Uiso calc 1 . .
C C9A 0.3981(8) 0.2935(9) 0.3996(3) 0.0204(17) Uani d 1 . .
H H9AA 0.3128 0.3055 0.3815 0.024 Uiso calc 1 . .
H H9AB 0.4151 0.1977 0.4026 0.024 Uiso calc 1 . .
C C10A 0.5218(10) 0.3571(9) 0.3756(3) 0.033(2) Uani d 1 . .
H H10C 0.6084 0.3383 0.3924 0.040 Uiso calc 1 . .
H H10D 0.5313 0.3178 0.3457 0.040 Uiso calc 1 . .
C C11A 0.2152(11) 0.5197(9) 0.5149(3) 0.029(2) Uani d 1 . .
C C12A 0.2334(9) 0.4121(9) 0.5398(3) 0.0318(19) Uani d 1 . .
H H12A 0.2915 0.3385 0.5338 0.038 Uiso calc 1 . .
C C13A 0.1435(9) 0.4330(9) 0.5787(3) 0.0249(18) Uani d 1 . .
H H13A 0.1247 0.3723 0.6020 0.030 Uiso calc 1 . .
C C14A 0.0934(12) 0.5561(10) 0.5743(3) 0.042(3) Uani d 1 . .
H H14A 0.0419 0.6003 0.5967 0.050 Uiso calc 1 . .
C C15A 0.8550(10) 0.4980(7) 0.2462(3) 0.020(2) Uani d 1 . .
C C16A 0.8974(9) 0.3730(9) 0.2290(3) 0.0210(19) Uani d 1 . .
H H16A 0.8573 0.2938 0.2400 0.025 Uiso calc 1 . .
C C17A 0.9965(9) 0.3696(9) 0.1966(3) 0.0230(19) Uani d 1 . .
H H17A 1.0242 0.2870 0.1846 0.028 Uiso calc 1 . .
C C18A 1.0583(11) 0.4853(9) 0.1805(3) 0.026(2) Uani d 1 . .
H H18A 1.1288 0.4810 0.1584 0.032 Uiso calc 1 . .
C C19A 1.0158(10) 0.6057(10) 0.1972(3) 0.029(2) Uani d 1 . .
H H19A 1.0578 0.6844 0.1865 0.035 Uiso calc 1 . .
C C20A 0.9121(9) 0.6127(9) 0.2294(3) 0.0230(19) Uani d 1 . .
H H20A 0.8807 0.6960 0.2398 0.028 Uiso calc 1 . .

loop_
_atom_site_aniso_label
_atom_site_aniso_U_11
_atom_site_aniso_U_22
_atom_site_aniso_U_33
_atom_site_aniso_U_12
_atom_site_aniso_U_13
_atom_site_aniso_U_23
O1 0.030(3) 0.016(3) 0.024(3) -0.004(3) 0.004(2) 0.000(3)
O2 0.060(4) 0.015(3) 0.021(3) -0.002(3) 0.013(3) 0.000(2)
C1 0.027(4) 0.023(4) 0.027(4) 0.002(3) 0.003(3) 0.003(4)
C2 0.022(5) 0.016(5) 0.010(3) 0.001(3) 0.004(3) 0.002(2)
C3 0.035(5) 0.021(4) 0.029(4) 0.001(4) -0.002(3) 0.005(3)
C4 0.015(4) 0.011(4) 0.025(5) -0.004(3) -0.001(3) 0.000(3)
C5 0.030(4) 0.030(5) 0.025(4) -0.003(4) -0.001(3) 0.006(4)
C6 0.036(5) 0.031(5) 0.030(4) -0.003(4) -0.006(4) -0.004(4)
C7 0.023(5) 0.030(5) 0.020(4) 0.003(3) 0.006(4) 0.007(4)
C8 0.037(5) 0.019(4) 0.034(4) -0.002(4) 0.005(4) 0.001(4)
C9 0.023(4) 0.015(4) 0.015(3) 0.002(3) 0.002(3) -0.002(3)
C10 0.034(4) 0.028(5) 0.026(4) 0.002(4) 0.003(3) 0.002(3)
C11 0.010(4) 0.030(4) 0.006(3) -0.001(3) 0.001(3) 0.000(3)
C12 0.081(7) 0.017(4) 0.019(4) -0.021(5) 0.015(4) -0.006(3)
C13 0.087(8) 0.030(6) 0.022(4) 0.017(5) 0.018(5) 0.000(4)
C14 0.032(5) 0.036(6) 0.017(4) 0.007(4) 0.003(3) 0.002(4)
C15 0.009(4) 0.028(5) 0.016(4) -0.002(3) 0.002(3) -0.002(3)
C16 0.032(5) 0.020(5) 0.017(4) 0.007(4) -0.009(3) -0.011(4)
C17 0.028(4) 0.026(5) 0.015(4) -0.007(4) -0.003(3) 0.001(3)
C18 0.021(5) 0.034(6) 0.014(4) 0.002(3) -0.002(4) 0.003(3)
C19 0.026(4) 0.031(5) 0.010(3) 0.007(4) 0.002(3) -0.002(3)
C20 0.028(5) 0.022(5) 0.016(4) -0.006(4) -0.007(3) 0.003(3)
O1A 0.049(4) 0.022(4) 0.024(3) 0.008(3) 0.005(3) 0.007(3)
O2A 0.033(3) 0.028(3) 0.034(3) 0.006(3) 0.003(3) 0.004(3)
C1A 0.034(5) 0.030(5) 0.026(4) 0.007(4) -0.005(3) 0.003(4)
C2A 0.012(4) 0.017(5) 0.017(4) -0.001(3) -0.009(3) 0.001(3)
C3A 0.035(5) 0.027(4) 0.023(4) -0.004(4) -0.003(3) -0.001(3)
C4A 0.016(4) 0.027(5) 0.009(3) -0.001(3) -0.006(3) -0.002(3)
C5A 0.031(5) 0.025(4) 0.026(4) 0.006(4) 0.001(3) 0.001(3)
C6A 0.026(4) 0.049(5) 0.012(4) -0.006(4) 0.002(3) -0.002(4)
C7A 0.020(4) 0.028(5) 0.013(3) -0.002(3) -0.008(3) 0.002(3)
C8A 0.041(5) 0.020(4) 0.024(4) 0.000(4) 0.002(3) 0.000(3)
C9A 0.028(4) 0.016(4) 0.018(4) -0.003(3) 0.000(3) -0.006(3)
C10A 0.041(5) 0.024(5) 0.035(4) 0.002(4) 0.003(4) -0.006(4)
C11A 0.029(5) 0.029(5) 0.029(5) 0.007(4) 0.002(4) -0.002(4)
C12A 0.025(4) 0.031(5) 0.039(4) -0.001(4) 0.003(4) -0.006(4)
C13A 0.037(5) 0.017(4) 0.021(4) -0.001(3) 0.006(3) 0.007(3)
C14A 0.087(8) 0.019(5) 0.019(4) 0.021(5) 0.020(4) 0.006(4)
C15A 0.025(5) 0.021(5) 0.015(4) -0.001(3) -0.004(4) 0.000(3)
C16A 0.024(4) 0.016(4) 0.023(4) 0.005(3) 0.009(3) 0.004(3)
C17A 0.025(4) 0.018(4) 0.026(4) 0.004(3) 0.006(3) 0.000(4)
C18A 0.028(5) 0.036(6) 0.015(4) -0.001(4) 0.004(4) 0.002(3)
C19A 0.037(5) 0.024(5) 0.027(4) -0.009(4) 0.005(4) 0.008(4)
C20A 0.025(4) 0.020(5) 0.024(4) -0.007(4) 0.006(3) 0.001(4)

loop_
_atom_type_symbol
_atom_type_description
_atom_type_scat_dispersion_real
_atom_type_scat_dispersion_imag
_atom_type_scat_source
C C 0.0080 0.0030 'International Tables Vol C Tables 4.2.6.8 and 6.1.1.4'
H H 0.0000 0.0000 'International Tables Vol C Tables 4.2.6.8 and 6.1.1.4'
O O 0.0230 0.0120 'International Tables Vol C Tables 4.2.6.8 and 6.1.1.4'

loop_
_geom_angle_atom_site_label_1
_geom_angle_atom_site_label_2
_geom_angle_atom_site_label_3
_geom_angle_site_symmetry_1
_geom_angle_site_symmetry_3
_geom_angle
C14 O2 C11 . . 106.5(6)
C2 C1 H1 . . 117.6
C2 C1 C11 . . 124.7(8)
C11 C1 H1 . . 117.6
C1 C2 C3 . . 117.2(7)
C1 C2 C8 . . 126.7(8)
C8 C2 C3 . . 116.1(7)
O1 C3 C2 . . 120.4(7)
O1 C3 C4 . . 120.8(7)
C4 C3 C2 . . 118.7(7)
C3 C4 C10 . . 121.9(8)
C5 C4 C3 . . 116.3(7)
C5 C4 C10 . . 121.6(8)
C4 C5 H5 . . 116.2
C4 C5 C6 . . 127.6(9)
C6 C5 H5 . . 116.2
C7 C6 C5 . . 174.5(11)
C6 C7 C15 . . 171.9(10)
C2 C8 H8A . . 109.3
C2 C8 H8B . . 109.3
C2 C8 C9 . . 111.7(7)
H8A C8 H8B . . 107.9
C9 C8 H8A . . 109.3
C9 C8 H8B . . 109.3
C8 C9 H9A . . 109.9
C8 C9 H9B . . 109.9
C8 C9 C10 . . 108.9(7)
H9A C9 H9B . . 108.3
C10 C9 H9A . . 109.9
C10 C9 H9B . . 109.9
C4 C10 C9 . . 108.3(7)
C4 C10 H10A . . 110.0
C4 C10 H10B . . 110.0
C9 C10 H10A . . 110.0
C9 C10 H10B . . 110.0
H10A C10 H10B . . 108.4
O2 C11 C1 . . 111.3(7)
C12 C11 O2 . . 107.0(7)
C12 C11 C1 . . 141.6(8)
C11 C12 H12 . . 125.8
C11 C12 C13 . . 108.4(8)
C13 C12 H12 . . 125.8
C12 C13 H13 . . 126.2
C14 C13 C12 . . 107.5(8)
C14 C13 H13 . . 126.2
O2 C14 H14 . . 124.7
C13 C14 O2 . . 110.5(8)
C13 C14 H14 . . 124.7
C16 C15 C7 . . 122.7(8)
C16 C15 C20 . . 117.9(9)
C20 C15 C7 . . 119.3(7)
C15 C16 H16 . . 119.7
C15 C16 C17 . . 120.6(8)
C17 C16 H16 . . 119.7
C16 C17 H17 . . 120.1
C18 C17 C16 . . 119.8(9)
C18 C17 H17 . . 120.1
C17 C18 H18 . . 119.7
C17 C18 C19 . . 120.6(9)
C19 C18 H18 . . 119.7
C18 C19 H19 . . 120.5
C20 C19 C18 . . 119.1(9)
C20 C19 H19 . . 120.5
C15 C20 H20 . . 119.0
C19 C20 C15 . . 122.0(9)
C19 C20 H20 . . 119.0
C14A O2A C11A . . 104.7(7)
C2A C1A H1A . . 115.4
C2A C1A C11A . . 129.3(8)
C11A C1A H1A . . 115.4
C1A C2A C3A . . 117.5(7)
C1A C2A C8A . . 120.6(8)
C3A C2A C8A . . 121.7(8)
O1A C3A C2A . . 122.0(8)
O1A C3A C4A . . 120.4(7)
C2A C3A C4A . . 117.6(7)
C5A C4A C3A . . 115.2(7)
C5A C4A C10A . . 125.7(8)
C10A C4A C3A . . 119.0(8)
C4A C5A H5A . . 118.6
C4A C5A C6A . . 122.9(8)
C6A C5A H5A . . 118.6
C7A C6A C5A . . 170.5(10)
C6A C7A C15A . . 171.7(9)
C2A C8A H8AA . . 109.9
C2A C8A H8AB . . 109.9
H8AA C8A H8AB . . 108.3
C9A C8A C2A . . 108.9(7)
C9A C8A H8AA . . 109.9
C9A C8A H8AB . . 109.9
C8A C9A H9AA . . 109.3
C8A C9A H9AB . . 109.3
C8A C9A C10A . . 111.6(7)
H9AA C9A H9AB . . 108.0
C10A C9A H9AA . . 109.3
C10A C9A H9AB . . 109.3
C4A C10A C9A . . 111.7(7)
C4A C10A H10C . . 109.3
C4A C10A H10D . . 109.3
C9A C10A H10C . . 109.3
C9A C10A H10D . . 109.3
H10C C10A H10D . . 107.9
O2A C11A C1A . . 113.2(8)
C12A C11A O2A . . 112.0(9)
C12A C11A C1A . . 134.6(9)
C11A C12A H12A . . 127.7
C11A C12A C13A . . 104.6(8)
C13A C12A H12A . . 127.7
C12A C13A H13A . . 127.3
C14A C13A C12A . . 105.4(7)
C14A C13A H13A . . 127.3
O2A C14A C13A . . 112.5(7)
O2A C14A H14A . . 123.7
C13A C14A H14A . . 123.7
C7A C15A C16A . . 121.0(7)
C20A C15A C7A . . 118.7(7)
C20A C15A C16A . . 120.2(9)
C15A C16A H16A . . 120.6
C17A C16A C15A . . 118.7(9)
C17A C16A H16A . . 120.6
C16A C17A H17A . . 119.3
C16A C17A C18A . . 121.4(9)
C18A C17A H17A . . 119.3
C17A C18A H18A . . 120.3
C19A C18A C17A . . 119.4(9)
C19A C18A H18A . . 120.3
C18A C19A H19A . . 119.7
C18A C19A C20A . . 120.6(9)
C20A C19A H19A . . 119.7
C15A C20A C19A . . 119.7(9)
C15A C20A H20A . . 120.2
C19A C20A H20A . . 120.2

loop_
_geom_bond_atom_site_label_1
_geom_bond_atom_site_label_2
_geom_bond_site_symmetry_2
_geom_bond_distance
O1 C3 . 1.249(10)
O2 C11 . 1.418(10)
O2 C14 . 1.384(9)
C1 H1 . 0.9500
C1 C2 . 1.317(11)
C1 C11 . 1.438(11)
C2 C3 . 1.541(12)
C2 C8 . 1.512(10)
C3 C4 . 1.480(12)
C4 C5 . 1.387(12)
C4 C10 . 1.494(11)
C5 H5 . 0.9500
C5 C6 . 1.427(12)
C6 C7 . 1.203(13)
C7 C15 . 1.464(13)
C8 H8A . 0.9900
C8 H8B . 0.9900
C8 C9 . 1.534(12)
C9 H9A . 0.9900
C9 H9B . 0.9900
C9 C10 . 1.570(11)
C10 H10A . 0.9900
C10 H10B . 0.9900
C11 C12 . 1.333(11)
C12 H12 . 0.9500
C12 C13 . 1.435(12)
C13 H13 . 0.9500
C13 C14 . 1.292(16)
C14 H14 . 0.9500
C15 C16 . 1.393(12)
C15 C20 . 1.409(13)
C16 H16 . 0.9500
C16 C17 . 1.423(12)
C17 H17 . 0.9500
C17 C18 . 1.383(12)
C18 H18 . 0.9500
C18 C19 . 1.397(12)
C19 H19 . 0.9500
C19 C20 . 1.394(12)
C20 H20 . 0.9500
O1A C3A . 1.260(11)
O2A C11A . 1.395(11)
O2A C14A . 1.340(10)
C1A H1A . 0.9500
C1A C2A . 1.385(12)
C1A C11A . 1.488(13)
C2A C3A . 1.452(12)
C2A C8A . 1.519(10)
C3A C4A . 1.528(12)
C4A C5A . 1.351(12)
C4A C10A . 1.499(11)
C5A H5A . 0.9500
C5A C6A . 1.438(12)
C6A C7A . 1.234(13)
C7A C15A . 1.416(14)
C8A H8AA . 0.9900
C8A H8AB . 0.9900
C8A C9A . 1.513(11)
C9A H9AA . 0.9900
C9A H9AB . 0.9900
C9A C10A . 1.530(12)
C10A H10C . 0.9900
C10A H10D . 0.9900
C11A C12A . 1.335(13)
C12A H12A . 0.9500
C12A C13A . 1.466(11)
C13A H13A . 0.9500
C13A C14A . 1.345(14)
C14A H14A . 0.9500
C15A C16A . 1.428(12)
C15A C20A . 1.382(12)
C16A H16A . 0.9500
C16A C17A . 1.363(11)
C17A H17A . 0.9500
C17A C18A . 1.401(13)
C18A H18A . 0.9500
C18A C19A . 1.382(14)
C19A H19A . 0.9500
C19A C20A . 1.390(12)
C20A H20A . 0.9500

loop_
_geom_torsion_atom_site_label_1
_geom_torsion_atom_site_label_2
_geom_torsion_atom_site_label_3
_geom_torsion_atom_site_label_4
_geom_torsion_site_symmetry_1
_geom_torsion_site_symmetry_2
_geom_torsion_site_symmetry_3
_geom_torsion_site_symmetry_4
_geom_torsion
O1 C3 C4 C5 . . . . 11.0(13)
O1 C3 C4 C10 . . . . -173.8(8)
O2 C11 C12 C13 . . . . 0.3(11)
C1 C2 C3 O1 . . . . -2.1(13)
C1 C2 C3 C4 . . . . 175.1(8)
C1 C2 C8 C9 . . . . 148.5(9)
C1 C11 C12 C13 . . . . 173.9(11)
C2 C1 C11 O2 . . . . -172.2(8)
C2 C1 C11 C12 . . . . 14.3(19)
C2 C3 C4 C5 . . . . -166.2(8)
C2 C3 C4 C10 . . . . 9.0(13)
C2 C8 C9 C10 . . . . 63.7(9)
C3 C2 C8 C9 . . . . -28.3(10)
C3 C4 C5 C6 . . . . 177.8(8)
C3 C4 C10 C9 . . . . 25.1(12)
C5 C4 C10 C9 . . . . -160.0(8)
C7 C15 C16 C17 . . . . -176.4(9)
C7 C15 C20 C19 . . . . 176.5(9)
C8 C2 C3 O1 . . . . 175.0(8)
C8 C2 C3 C4 . . . . -7.8(12)
C8 C9 C10 C4 . . . . -60.7(9)
C10 C4 C5 C6 . . . . 2.6(14)
C11 O2 C14 C13 . . . . 1.9(10)
C11 C1 C2 C3 . . . . -178.5(7)
C11 C1 C2 C8 . . . . 4.8(15)
C11 C12 C13 C14 . . . . 0.9(13)
C12 C13 C14 O2 . . . . -1.7(12)
C14 O2 C11 C1 . . . . -177.0(7)
C14 O2 C11 C12 . . . . -1.3(9)
C15 C16 C17 C18 . . . . 0.0(13)
C16 C15 C20 C19 . . . . 0.0(13)
C16 C17 C18 C19 . . . . 0.0(14)
C17 C18 C19 C20 . . . . 0.0(13)
C18 C19 C20 C15 . . . . 0.0(12)
C20 C15 C16 C17 . . . . 0.0(13)
O1A C3A C4A C5A . . . . 4.0(12)
O1A C3A C4A C10A . . . . -173.9(8)
O2A C11A C12A C13A . . . . 1.4(11)
C1A C2A C3A O1A . . . . -7.1(13)
C1A C2A C3A C4A . . . . 171.1(7)
C1A C2A C8A C9A . . . . 156.0(8)
C1A C11A C12A C13A . . . . 177.2(11)
C2A C1A C11A O2A . . . . -167.1(8)
C2A C1A C11A C12A . . . . 17.1(19)
C2A C3A C4A C5A . . . . -174.2(7)
C2A C3A C4A C10A . . . . 8.0(12)
C2A C8A C9A C10A . . . . 59.4(9)
C3A C2A C8A C9A . . . . -28.6(11)
C3A C4A C5A C6A . . . . 177.6(7)
C3A C4A C10A C9A . . . . 22.1(12)
C5A C4A C10A C9A . . . . -155.5(9)
C7A C15A C16A C17A . . . . 177.4(9)
C7A C15A C20A C19A . . . . -179.3(9)
C8A C2A C3A O1A . . . . 177.4(8)
C8A C2A C3A C4A . . . . -4.5(12)
C8A C9A C10A C4A . . . . -57.1(10)
C10A C4A C5A C6A . . . . -4.6(14)
C11A O2A C14A C13A . . . . -7.8(12)
C11A C1A C2A C3A . . . . -175.2(8)
C11A C1A C2A C8A . . . . 0.3(14)
C11A C12A C13A C14A . . . . -5.9(11)
C12A C13A C14A O2A . . . . 8.7(12)
C14A O2A C11A C1A . . . . -173.1(9)
C14A O2A C11A C12A . . . . 3.6(11)
C15A C16A C17A C18A . . . . 1.1(13)
C16A C15A C20A C19A . . . . -3.0(14)
C16A C17A C18A C19A . . . . -1.5(15)
C17A C18A C19A C20A . . . . -0.4(15)
C18A C19A C20A C15A . . . . 2.6(14)
C20A C15A C16A C17A . . . . 1.2(14)

_cod_database_fobs_code 2021679
